data_7062854
loop_
_publ_author_name
'Zhang, Hao'
'Chen, Feng-Yu'
'Liu, Zhi-Yong'
'Luo, Yu-Hui'
'Zhou, Zi-Lin'
'Jia, Xue-Meng'
'Wang, Xin'
'Yang, Yun-Qiong'

_publ_section_title
;
 Photocatalytic activation of peroxodisulfate using iron-containing MOFs
 synthesized by single-crystal-to-single-crystal transformation for
 ofloxacin degradation
;
_journal_issue 45
_journal_name_full 'New Journal of Chemistry'
_journal_page_first 21081
_journal_page_last 21090
_journal_paper_doi 10.1039/D3NJ03470D
_journal_volume 47
_journal_year 2023
_chemical_formula_sum 'C84 H60 In6 N6 O38'
_chemical_formula_weight 2450.30
_chemical_properties_physical Heat-sensitive
_space_group_crystal_system orthorhombic
_space_group_IT_number 29
_space_group_name_Hall 'P 2c -2ac'
_space_group_name_H-M_alt 'P c a 21'
_atom_sites_solution_hydrogens geom
_audit_creation_method SHELXL-2016/6
_audit_update_record
;
2022-01-19 deposited with the CCDC.	2023-10-27 downloaded from the CCDC.
;
_cell_angle_alpha 90
_cell_angle_beta 90
_cell_angle_gamma 90
_cell_formula_units_Z 4
_cell_length_a 31.248(4)
_cell_length_b 16.2834(18)
_cell_length_c 42.122(5)
_cell_measurement_reflns_used 5459
_cell_measurement_temperature 296(2)
_cell_measurement_theta_max 17.383
_cell_measurement_theta_min 2.303
_cell_volume 21433(4)
_computing_structure_refinement 'SHELXL-2016/6 (Sheldrick, 2016)'
_diffrn_ambient_temperature 296(2)
_diffrn_measured_fraction_theta_full 0.998
_diffrn_measured_fraction_theta_max 0.998
_diffrn_measurement_device_type w/scan
_diffrn_radiation_type MoK\a
_diffrn_radiation_wavelength 0.71073
_diffrn_reflns_av_R_equivalents 0.1323
_diffrn_reflns_av_unetI/netI 0.0945
_diffrn_reflns_Laue_measured_fraction_full 0.998
_diffrn_reflns_Laue_measured_fraction_max 0.998
_diffrn_reflns_limit_h_max 26
_diffrn_reflns_limit_h_min -26
_diffrn_reflns_limit_k_max 13
_diffrn_reflns_limit_k_min -13
_diffrn_reflns_limit_l_max 35
_diffrn_reflns_limit_l_min -35
_diffrn_reflns_number 71221
_diffrn_reflns_point_group_measured_fraction_full 0.998
_diffrn_reflns_point_group_measured_fraction_max 0.998
_diffrn_reflns_theta_full 17.520
_diffrn_reflns_theta_max 17.520
_diffrn_reflns_theta_min 1.710
_exptl_absorpt_coefficient_mu 0.674
_exptl_absorpt_correction_T_max 1.00000
_exptl_absorpt_correction_T_min 0.70300
_exptl_absorpt_correction_type multi-scan
_exptl_absorpt_process_details SADABA
_exptl_crystal_colour Yellow
_exptl_crystal_density_diffrn 0.759
_exptl_crystal_description Block
_exptl_crystal_F_000 4816
_exptl_crystal_recrystallization_method 'Re-crystallisation from solvent: DMF:MeCN=2:1'
_exptl_crystal_size_max 0.52
_exptl_crystal_size_mid 0.50
_exptl_crystal_size_min 0.41
_refine_diff_density_max 2.711
_refine_diff_density_min -0.552
_refine_diff_density_rms 0.082
_refine_ls_abs_structure_details
;
 Refined as an inversion twin.
;
_refine_ls_abs_structure_Flack 0.50(5)
_refine_ls_extinction_method none
_refine_ls_goodness_of_fit_ref 1.010
_refine_ls_hydrogen_treatment constr
_refine_ls_matrix_type full
_refine_ls_number_parameters 1064
_refine_ls_number_reflns 13596
_refine_ls_number_restraints 3141
_refine_ls_restrained_S_all 0.935
_refine_ls_R_factor_all 0.0778
_refine_ls_R_factor_gt 0.0558
_refine_ls_shift/su_max 0.029
_refine_ls_shift/su_mean 0.001
_refine_ls_structure_factor_coef Fsqd
_refine_ls_weighting_details 'w=1/[\s^2^(Fo^2^)+(0.0812P)^2^] where P=(Fo^2^+2Fc^2^)/3'
_refine_ls_weighting_scheme calc
_refine_ls_wR_factor_gt 0.1332
_refine_ls_wR_factor_ref 0.1458
_reflns_Friedel_coverage 0.958
_reflns_Friedel_fraction_full 0.999
_reflns_Friedel_fraction_max 0.999
_reflns_number_gt 10445
_reflns_number_total 13596
_reflns_threshold_expression 'I > 2\s(I)'
_cod_data_source_file d3nj03470d2.cif
_cod_data_source_block zh53r19_0m_sq
_cod_depositor_comments 'Adding full bibliography for 7062854--7062855.cif.'
_cod_database_code 7062854
_shelx_shelxl_version_number 2016/6
_shelx_space_group_comment
;
The symmetry employed for this shelxl refinement is uniquely defined
by the following loop, which should always be used as a source of
symmetry information in preference to the above space-group names.
They are only intended as comments.
;

loop_
_space_group_symop_operation_xyz
'x, y, z'
'-x, -y, z+1/2'
'-x+1/2, y, z+1/2'
'x+1/2, -y, z'

loop_
_atom_site_label
_atom_site_type_symbol
_atom_site_fract_x
_atom_site_fract_y
_atom_site_fract_z
_atom_site_U_iso_or_equiv
_atom_site_adp_type
_atom_site_occupancy
_atom_site_site_symmetry_order
_atom_site_calc_flag
_atom_site_refinement_flags_posn
_atom_site_refinement_flags_adp
_atom_site_refinement_flags_occupancy
_atom_site_disorder_assembly
_atom_site_disorder_group
In1 In 0.02498(6) -0.03549(12) 0.74333(4) 0.0318(6) Uani 1 1 d . . . . .
In2 In -0.03573(5) 0.11820(10) 0.78124(4) 0.0348(6) Uani 1 1 d . . . . .
In3 In 0.05602(6) 0.03964(10) 0.81858(4) 0.0379(6) Uani 1 1 d . . . . .
In4 In 0.28774(6) 0.38689(11) 0.52062(4) 0.0360(6) Uani 1 1 d . . . . .
In5 In 0.22719(6) 0.53727(11) 0.56052(4) 0.0329(6) Uani 1 1 d . . . . .
In6 In 0.19663(6) 0.47317(12) 0.48439(4) 0.0338(6) Uani 1 1 d . . . . .
C1 C -0.0063(9) 0.1225(19) 0.7089(7) 0.042(5) Uani 1 1 d . U . . .
C2 C -0.0062(8) 0.1784(16) 0.6826(6) 0.045(5) Uani 1 1 d . U . . .
C3 C -0.0334(8) 0.2457(16) 0.6777(6) 0.054(5) Uani 1 1 d . U . . .
H3 H -0.052454 0.257801 0.693999 0.065 Uiso 1 1 calc R U . . .
C4 C -0.0352(8) 0.2957(16) 0.6515(6) 0.053(5) Uani 1 1 d . U . . .
H4 H -0.050725 0.344465 0.652140 0.064 Uiso 1 1 calc R U . . .
C5 C -0.0130(8) 0.2721(17) 0.6232(6) 0.054(5) Uani 1 1 d . U . . .
C6 C 0.0134(8) 0.2097(16) 0.6275(6) 0.053(5) Uani 1 1 d . U . . .
H6 H 0.031036 0.195247 0.610546 0.063 Uiso 1 1 calc R U . . .
C7 C 0.0172(8) 0.1626(17) 0.6559(6) 0.054(5) Uani 1 1 d . U . . .
H7 H 0.036439 0.119104 0.656297 0.064 Uiso 1 1 calc R U . . .
C8 C -0.1730(10) 0.4533(19) 0.5551(7) 0.054(6) Uani 1 1 d . U . . .
C9 C -0.1314(4) 0.4193(11) 0.5655(4) 0.052(5) Uani 1 1 d G U . . .
C10 C -0.0940(6) 0.4644(8) 0.5615(4) 0.061(5) Uani 1 1 d G U . . .
H10 H -0.094916 0.515467 0.551678 0.073 Uiso 1 1 calc R U . . .
C11 C -0.0553(5) 0.4332(10) 0.5724(4) 0.056(5) Uani 1 1 d G U . . .
H11 H -0.030238 0.463348 0.569719 0.068 Uiso 1 1 calc R U . . .
C12 C -0.0539(4) 0.3568(11) 0.5871(4) 0.056(5) Uani 1 1 d G U . . .
C13 C -0.0913(6) 0.3118(8) 0.5910(4) 0.055(5) Uani 1 1 d G U . . .
H13 H -0.090385 0.260684 0.600893 0.067 Uiso 1 1 calc R U . . .
C14 C -0.1300(5) 0.3430(10) 0.5802(4) 0.058(5) Uani 1 1 d G U . . .
H14 H -0.155063 0.312802 0.582853 0.069 Uiso 1 1 calc R U . . .
C15 C 0.1359(8) 0.4562(16) 0.5444(7) 0.048(5) Uani 1 1 d D U . . .
C16 C 0.0971(7) 0.4175(16) 0.5569(6) 0.052(5) Uani 1 1 d D U . . .
C17 C 0.0671(8) 0.3804(15) 0.5389(6) 0.054(5) Uani 1 1 d . U . . .
H17 H 0.069995 0.377589 0.516913 0.065 Uiso 1 1 calc R U . . .
C18 C 0.0331(8) 0.3478(16) 0.5536(6) 0.054(5) Uani 1 1 d . U . . .
H18 H 0.014295 0.317558 0.541089 0.065 Uiso 1 1 calc R U . . .
C19 C 0.0231(9) 0.3544(16) 0.5852(7) 0.052(5) Uani 1 1 d . U . . .
C20 C 0.0539(8) 0.3862(15) 0.6038(7) 0.056(5) Uani 1 1 d . U . . .
H20 H 0.051286 0.380374 0.625651 0.067 Uiso 1 1 calc R U . . .
C21 C 0.0898(8) 0.4280(16) 0.5918(6) 0.054(5) Uani 1 1 d . U . . .
H21 H 0.107635 0.459736 0.604524 0.065 Uiso 1 1 calc R U . . .
C22 C 0.1137(8) 0.0397(17) 0.7570(7) 0.050(6) Uani 1 1 d D U . . .
C23 C 0.1534(7) 0.0769(16) 0.7452(6) 0.051(5) Uani 1 1 d D U . . .
C24 C 0.1603(8) 0.0861(15) 0.7133(6) 0.055(5) Uani 1 1 d . U . . .
H24 H 0.138538 0.073363 0.699096 0.066 Uiso 1 1 calc R U . . .
C25 C 0.1987(9) 0.1139(16) 0.7019(7) 0.063(5) Uani 1 1 d . U . . .
H25 H 0.204447 0.108203 0.680346 0.075 Uiso 1 1 calc R U . . .
C26 C 0.2285(8) 0.1488(17) 0.7205(7) 0.057(5) Uani 1 1 d . U . . .
C27 C 0.2239(8) 0.1496(16) 0.7505(7) 0.059(5) Uani 1 1 d . U . . .
H27 H 0.244785 0.172717 0.763426 0.071 Uiso 1 1 calc R U . . .
C28 C 0.1853(8) 0.1138(15) 0.7645(6) 0.054(5) Uani 1 1 d . U . . .
H28 H 0.181636 0.115251 0.786418 0.065 Uiso 1 1 calc R U . . .
C29 C 0.4213(7) 0.0350(17) 0.7469(7) 0.050(6) Uani 1 1 d D U . . .
C30 C 0.3831(4) 0.0767(10) 0.7352(4) 0.053(5) Uani 1 1 d DG U . . .
C31 C 0.3452(6) 0.0328(8) 0.7382(4) 0.058(5) Uani 1 1 d G U . . .
H31 H 0.345599 -0.020215 0.746427 0.069 Uiso 1 1 calc R U . . .
C32 C 0.3067(4) 0.0680(10) 0.7288(4) 0.060(5) Uani 1 1 d G U . . .
H32 H 0.281324 0.038539 0.730801 0.072 Uiso 1 1 calc R U . . .
C33 C 0.3061(4) 0.1471(11) 0.7165(4) 0.059(5) Uani 1 1 d G U . . .
C34 C 0.3440(6) 0.1911(8) 0.7135(4) 0.059(5) Uani 1 1 d G U . . .
H34 H 0.343618 0.244085 0.705280 0.071 Uiso 1 1 calc R U . . .
C35 C 0.3825(4) 0.1559(10) 0.7229(4) 0.060(5) Uani 1 1 d G U . . .
H35 H 0.407893 0.185333 0.720905 0.072 Uiso 1 1 calc R U . . .
C36 C 0.2597(9) 0.3664(19) 0.5917(7) 0.056(5) Uani 1 1 d . U . . .
C37 C 0.2612(8) 0.3211(17) 0.6227(7) 0.053(5) Uani 1 1 d . U . . .
C38 C 0.2380(8) 0.3426(18) 0.6491(7) 0.062(5) Uani 1 1 d . U . . .
H38 H 0.221984 0.390759 0.649045 0.074 Uiso 1 1 calc R U . . .
C39 C 0.2381(9) 0.2965(17) 0.6741(7) 0.062(5) Uani 1 1 d . U . . .
H39 H 0.219635 0.307348 0.690855 0.075 Uiso 1 1 calc R U . . .
C40 C 0.2657(8) 0.2320(17) 0.6755(6) 0.058(5) Uani 1 1 d . U . . .
C41 C 0.2926(8) 0.2091(17) 0.6500(6) 0.062(5) Uani 1 1 d . U . . .
H41 H 0.312612 0.167016 0.651769 0.075 Uiso 1 1 calc R U . . .
C42 C 0.2872(8) 0.2531(17) 0.6227(7) 0.061(5) Uani 1 1 d . U . . .
H42 H 0.300977 0.237006 0.604153 0.073 Uiso 1 1 calc R U . . .
C43 C -0.0354(10) 0.0564(16) 0.8534(6) 0.053(5) Uani 1 1 d D U . . .
C44 C -0.0633(9) 0.0376(16) 0.8806(6) 0.057(5) Uani 1 1 d D U . . .
C45 C -0.1057(9) 0.0188(15) 0.8791(6) 0.056(5) Uani 1 1 d . U . . .
H45 H -0.119251 0.005128 0.860171 0.067 Uiso 1 1 calc R U . . .
C46 C -0.1273(9) 0.0215(15) 0.9077(7) 0.060(5) Uani 1 1 d . U . . .
H46 H -0.156836 0.017556 0.905835 0.072 Uiso 1 1 calc R U . . .
C47 C -0.1143(10) 0.0284(16) 0.9360(7) 0.059(5) Uani 1 1 d . U . . .
C48 C -0.0710(9) 0.0505(15) 0.9372(6) 0.059(5) Uani 1 1 d . U . . .
H48 H -0.058940 0.062457 0.956868 0.071 Uiso 1 1 calc R U . . .
C49 C -0.0458(9) 0.0550(16) 0.9110(6) 0.064(5) Uani 1 1 d . U . . .
H49 H -0.017117 0.069595 0.912929 0.076 Uiso 1 1 calc R U . . .
C50 C -0.1927(8) 0.3479(14) 1.0071(7) 0.043(6) Uani 1 1 d D U . . .
C51 C -0.1812(8) 0.2646(14) 0.9969(6) 0.055(5) Uani 1 1 d D U . . .
C52 C -0.1662(8) 0.2420(16) 0.9655(6) 0.060(5) Uani 1 1 d . U . . .
H52 H -0.167490 0.283484 0.950382 0.072 Uiso 1 1 calc R U . . .
C53 C -0.1504(8) 0.1688(16) 0.9550(6) 0.060(5) Uani 1 1 d . U . . .
H53 H -0.137968 0.164643 0.935037 0.072 Uiso 1 1 calc R U . . .
C54 C -0.1531(8) 0.1008(17) 0.9747(6) 0.059(5) Uani 1 1 d . U . . .
C55 C -0.1666(8) 0.1147(15) 1.0058(6) 0.061(5) Uani 1 1 d . U . . .
H55 H -0.166227 0.071441 1.020230 0.073 Uiso 1 1 calc R U . . .
C56 C -0.1812(8) 0.1951(15) 1.0164(6) 0.060(5) Uani 1 1 d . U . . .
H56 H -0.191097 0.200420 1.037100 0.072 Uiso 1 1 calc R U . . .
C57 C -0.2152(7) -0.2811(10) 0.9880(6) 0.054(5) Uani 1 1 d D U . . .
C58 C -0.1985(5) -0.1979(8) 0.9818(4) 0.053(5) Uani 1 1 d DG U . . .
C59 C -0.2202(4) -0.1249(10) 0.9874(4) 0.058(5) Uani 1 1 d G U . . .
H59 H -0.248163 -0.126045 0.995004 0.069 Uiso 1 1 calc R U . . .
C60 C -0.2002(5) -0.0501(8) 0.9817(4) 0.062(5) Uani 1 1 d G U . . .
H60 H -0.214735 -0.001230 0.985493 0.075 Uiso 1 1 calc R U . . .
C61 C -0.1584(6) -0.0483(8) 0.9704(4) 0.056(5) Uani 1 1 d G U . . .
C62 C -0.1367(4) -0.1214(11) 0.9647(4) 0.057(5) Uani 1 1 d G U . . .
H62 H -0.108758 -0.120210 0.957133 0.068 Uiso 1 1 calc R U . . .
C63 C -0.1567(5) -0.1962(8) 0.9704(4) 0.052(5) Uani 1 1 d G U . . .
H63 H -0.142185 -0.245027 0.966644 0.062 Uiso 1 1 calc R U . . .
C64 C 0.2861(10) 0.4690(17) 0.4516(6) 0.053(5) Uani 1 1 d D U . . .
C65 C 0.3141(6) 0.4877(10) 0.4244(3) 0.050(5) Uani 1 1 d DG U . . .
C66 C 0.2978(4) 0.5334(10) 0.3993(4) 0.060(5) Uani 1 1 d G U . . .
H66 H 0.269327 0.549850 0.399418 0.072 Uiso 1 1 calc R U . . .
C67 C 0.3241(6) 0.5545(9) 0.3740(3) 0.060(5) Uani 1 1 d G U . . .
H67 H 0.313246 0.585086 0.357152 0.072 Uiso 1 1 calc R U . . .
C68 C 0.3667(6) 0.5299(10) 0.3738(4) 0.061(5) Uani 1 1 d G U . . .
C69 C 0.3830(4) 0.4843(10) 0.3989(4) 0.060(5) Uani 1 1 d G U . . .
H69 H 0.411527 0.467816 0.398743 0.072 Uiso 1 1 calc R U . . .
C70 C 0.3567(6) 0.4631(9) 0.4242(4) 0.060(5) Uani 1 1 d G U . . .
H70 H 0.367608 0.432579 0.441010 0.072 Uiso 1 1 calc R U . . .
C71 C 0.4635(11) 0.2249(18) 0.3105(7) 0.066(6) Uani 1 1 d . U . . .
C72 C 0.4450(6) 0.3080(8) 0.3159(4) 0.063(5) Uani 1 1 d G U . . .
C73 C 0.4015(6) 0.3151(9) 0.3224(4) 0.061(5) Uani 1 1 d G U . . .
H73 H 0.383974 0.269078 0.321181 0.073 Uiso 1 1 calc R U . . .
C74 C 0.3843(4) 0.3909(11) 0.3305(4) 0.064(5) Uani 1 1 d G U . . .
H74 H 0.355226 0.395616 0.334816 0.076 Uiso 1 1 calc R U . . .
C75 C 0.4106(6) 0.4597(8) 0.3323(4) 0.062(5) Uani 1 1 d G U . . .
C76 C 0.4541(6) 0.4526(9) 0.3259(4) 0.063(5) Uani 1 1 d G U . . .
H76 H 0.471617 0.498601 0.327042 0.076 Uiso 1 1 calc R U . . .
C77 C 0.4713(4) 0.3768(11) 0.3177(4) 0.066(5) Uani 1 1 d G U . . .
H77 H 0.500366 0.372063 0.313407 0.080 Uiso 1 1 calc R U . . .
C78 C 0.4429(8) 0.8582(9) 0.3026(4) 0.041(5) Uani 1 1 d D U . . .
C79 C 0.4298(5) 0.7740(7) 0.3138(3) 0.053(5) Uani 1 1 d DG U . . .
C80 C 0.4313(6) 0.7085(8) 0.2926(3) 0.056(5) Uani 1 1 d DG U . . .
H80 H 0.440956 0.716604 0.272007 0.067 Uiso 1 1 calc R U . . .
C81 C 0.4184(6) 0.6308(7) 0.3024(4) 0.060(5) Uani 1 1 d G U . . .
H81 H 0.419377 0.586916 0.288251 0.072 Uiso 1 1 calc R U . . .
C82 C 0.4039(6) 0.6186(7) 0.3332(4) 0.060(5) Uani 1 1 d G U . . .
C83 C 0.4024(6) 0.6841(9) 0.3544(3) 0.059(5) Uani 1 1 d G U . . .
H83 H 0.392718 0.675955 0.374997 0.071 Uiso 1 1 calc R U . . .
C84 C 0.4153(5) 0.7618(8) 0.3446(3) 0.054(5) Uani 1 1 d DG U . . .
H84 H 0.414297 0.805644 0.358754 0.064 Uiso 1 1 calc R U . . .
N1 N -0.0142(7) 0.3245(13) 0.5968(5) 0.056(4) Uani 1 1 d . U . . .
N2 N 0.2676(6) 0.1808(12) 0.7050(5) 0.058(4) Uani 1 1 d . U . . .
N3 N -0.1381(7) 0.0279(13) 0.9633(5) 0.057(4) Uani 1 1 d . U . . .
N4 N 0.3963(7) 0.5348(12) 0.3445(5) 0.061(4) Uani 1 1 d . U . . .
O1 O 0.0149(5) 0.0342(9) 0.7825(3) 0.036(4) Uani 1 1 d . U . . .
O2 O 0.2376(5) 0.4645(10) 0.5234(4) 0.047(4) Uani 1 1 d . U . . .
O3 O 0.0119(6) 0.0636(11) 0.7080(4) 0.043(4) Uani 1 1 d . U . . .
O4 O -0.0241(5) 0.1625(10) 0.7330(4) 0.051(4) Uani 1 1 d . U . . .
O5 O -0.2058(5) 0.4188(10) 0.5640(4) 0.044(4) Uani 1 1 d . U . . .
O6 O -0.1728(6) 0.5220(12) 0.5407(5) 0.059(5) Uani 1 1 d . U . . .
O7 O 0.1611(6) 0.4974(9) 0.5673(4) 0.043(4) Uani 1 1 d . U . . .
O8 O 0.1426(5) 0.4489(10) 0.5157(4) 0.054(4) Uani 1 1 d . U . . .
O9 O 0.1111(5) 0.0440(10) 0.7869(4) 0.053(4) Uani 1 1 d . U . . .
O10 O 0.0906(6) 0.0036(9) 0.7427(4) 0.033(4) Uani 1 1 d . U . . .
O11 O 0.4190(6) -0.0228(11) 0.7617(5) 0.051(5) Uani 1 1 d . U . . .
O12 O 0.4582(5) 0.0813(10) 0.7421(4) 0.050(4) Uani 1 1 d . U . . .
O13 O 0.2793(5) 0.3435(11) 0.5688(4) 0.057(4) Uani 1 1 d . U . . .
O14 O 0.2423(6) 0.4411(11) 0.5921(4) 0.065(4) Uani 1 1 d . U . . .
O15 O 0.0057(6) 0.0367(10) 0.8549(4) 0.054(4) Uani 1 1 d . U . . .
O16 O -0.0542(5) 0.0818(10) 0.8293(4) 0.051(4) Uani 1 1 d . U . . .
O17 O -0.1925(5) 0.4184(11) 0.9856(4) 0.054(4) Uani 1 1 d . U . . .
O18 O -0.2078(5) 0.3495(9) 1.0339(4) 0.047(4) Uani 1 1 d . U . . .
O19 O -0.1968(5) -0.3423(10) 0.9762(4) 0.053(4) Uani 1 1 d D U . . .
O20 O -0.2497(5) -0.2826(9) 1.0029(4) 0.046(4) Uani 1 1 d D U . . .
O21 O 0.3041(5) 0.4262(11) 0.4724(4) 0.054(4) Uani 1 1 d . U . . .
O22 O 0.2500(6) 0.4920(9) 0.4522(4) 0.045(4) Uani 1 1 d . U . . .
O23 O 0.4404(5) 0.1677(11) 0.3185(4) 0.059(4) Uani 1 1 d . U . . .
O24 O 0.5015(6) 0.2253(9) 0.2989(4) 0.060(5) Uani 1 1 d . U . . .
O25 O 0.4561(5) 0.8614(8) 0.2729(3) 0.047(4) Uani 1 1 d D U . . .
O26 O 0.4407(5) 0.9229(8) 0.3193(4) 0.039(4) Uani 1 1 d D U . . .
O1W O 0.0342(6) -0.1080(10) 0.7042(4) 0.070(6) Uani 1 1 d . U . . .
O2W O -0.0898(5) 0.2000(10) 0.7800(4) 0.063(5) Uani 1 1 d . U . . .
O3W O 0.1025(7) 0.0366(13) 0.8584(5) 0.093(7) Uani 1 1 d . U . . .
O4W O 0.3429(5) 0.3100(9) 0.5168(4) 0.058(5) Uani 1 1 d . U . . .
O5W O 0.2119(6) 0.6108(10) 0.6025(4) 0.074(6) Uani 1 1 d . U . . .
O6W O 0.1526(6) 0.4783(11) 0.4452(4) 0.059(6) Uani 1 1 d . U . . .

loop_
_atom_site_aniso_label
_atom_site_aniso_U_11
_atom_site_aniso_U_22
_atom_site_aniso_U_33
_atom_site_aniso_U_23
_atom_site_aniso_U_13
_atom_site_aniso_U_12
In1 0.0215(13) 0.0440(13) 0.0300(12) 0.0038(11) -0.0019(10) -0.0017(11)
In2 0.0310(13) 0.0225(12) 0.0509(13) 0.0021(10) -0.0032(11) -0.0001(9)
In3 0.0377(15) 0.0250(12) 0.0512(14) 0.0048(12) -0.0051(11) -0.0004(12)
In4 0.0340(13) 0.0252(12) 0.0488(13) 0.0030(10) -0.0026(11) -0.0067(9)
In5 0.0242(14) 0.0357(13) 0.0387(13) 0.0123(11) -0.0014(10) -0.0020(11)
In6 0.0176(13) 0.0600(14) 0.0238(12) 0.0087(12) -0.0014(10) -0.0116(11)
C1 0.034(11) 0.057(12) 0.034(10) 0.021(11) 0.010(10) 0.007(10)
C2 0.038(10) 0.056(10) 0.042(10) 0.026(10) 0.004(9) 0.013(9)
C3 0.039(10) 0.068(10) 0.055(10) 0.034(9) 0.007(9) 0.003(9)
C4 0.037(9) 0.064(10) 0.058(9) 0.037(9) 0.006(9) 0.003(9)
C5 0.036(9) 0.068(9) 0.058(9) 0.038(9) 0.006(8) 0.001(8)
C6 0.036(9) 0.067(10) 0.055(9) 0.034(9) 0.012(9) 0.007(9)
C7 0.042(10) 0.065(10) 0.054(10) 0.036(9) 0.001(9) 0.009(9)
C8 0.031(11) 0.067(11) 0.063(11) 0.020(10) 0.016(10) 0.002(11)
C9 0.030(10) 0.066(10) 0.060(10) 0.033(9) -0.001(10) -0.006(10)
C10 0.030(10) 0.076(10) 0.078(10) 0.035(9) 0.001(9) 0.002(9)
C11 0.031(9) 0.070(9) 0.069(9) 0.034(9) 0.007(8) -0.008(9)
C12 0.030(9) 0.071(9) 0.067(9) 0.035(8) 0.001(8) 0.001(8)
C13 0.033(9) 0.067(10) 0.066(9) 0.036(9) 0.008(9) -0.004(9)
C14 0.032(10) 0.071(10) 0.071(10) 0.023(9) 0.005(9) -0.004(9)
C15 0.026(10) 0.057(11) 0.060(11) 0.022(11) 0.012(10) -0.005(10)
C16 0.028(10) 0.061(10) 0.067(10) 0.033(10) 0.004(10) -0.011(9)
C17 0.031(10) 0.068(10) 0.064(10) 0.027(9) 0.010(9) -0.012(9)
C18 0.030(9) 0.069(9) 0.065(10) 0.028(9) 0.006(9) -0.011(9)
C19 0.032(9) 0.064(9) 0.061(9) 0.038(8) 0.007(9) -0.005(8)
C20 0.034(9) 0.070(9) 0.065(9) 0.031(9) 0.010(9) -0.006(9)
C21 0.030(9) 0.068(10) 0.065(10) 0.031(9) 0.011(9) -0.014(9)
C22 0.033(11) 0.066(11) 0.052(11) 0.024(11) 0.007(11) -0.014(10)
C23 0.031(10) 0.065(10) 0.056(10) 0.026(10) -0.004(10) -0.012(9)
C24 0.027(9) 0.074(10) 0.063(10) 0.023(9) -0.004(9) -0.013(9)
C25 0.042(9) 0.078(9) 0.068(9) 0.034(9) 0.002(9) -0.008(9)
C26 0.032(9) 0.070(9) 0.070(9) 0.034(9) -0.004(9) -0.008(8)
C27 0.034(10) 0.072(10) 0.072(10) 0.035(10) -0.007(9) -0.006(9)
C28 0.031(10) 0.068(10) 0.063(10) 0.029(9) 0.004(9) -0.012(9)
C29 0.022(11) 0.062(12) 0.068(11) 0.038(11) -0.010(10) -0.001(10)
C30 0.030(10) 0.058(10) 0.071(10) 0.050(9) -0.005(9) -0.002(10)
C31 0.021(10) 0.068(10) 0.085(10) 0.039(9) -0.010(9) 0.005(9)
C32 0.029(9) 0.072(9) 0.078(9) 0.040(9) -0.006(9) -0.005(9)
C33 0.026(9) 0.071(9) 0.079(9) 0.039(8) -0.004(8) 0.000(8)
C34 0.032(9) 0.065(10) 0.081(10) 0.044(9) -0.003(9) -0.003(9)
C35 0.029(10) 0.067(10) 0.083(10) 0.037(9) 0.000(9) -0.004(9)
C36 0.040(11) 0.065(11) 0.062(11) 0.017(11) 0.004(10) 0.006(10)
C37 0.034(10) 0.057(11) 0.068(11) 0.024(10) 0.003(10) 0.012(10)
C38 0.042(10) 0.068(10) 0.075(10) 0.034(10) 0.008(9) 0.010(9)
C39 0.040(9) 0.074(10) 0.073(10) 0.035(9) 0.006(9) 0.006(9)
C40 0.035(9) 0.068(9) 0.070(9) 0.037(9) -0.001(8) 0.002(8)
C41 0.039(10) 0.073(10) 0.074(10) 0.037(9) -0.001(9) 0.004(9)
C42 0.040(10) 0.070(11) 0.072(11) 0.031(10) 0.011(10) 0.011(10)
C43 0.058(11) 0.056(10) 0.045(10) 0.000(10) 0.015(10) -0.020(10)
C44 0.056(11) 0.068(10) 0.048(10) 0.004(10) 0.025(10) -0.018(10)
C45 0.055(10) 0.062(10) 0.052(10) 0.001(9) 0.028(10) -0.013(9)
C46 0.061(10) 0.062(9) 0.056(9) 0.007(9) 0.028(9) -0.017(9)
C47 0.065(9) 0.056(9) 0.056(9) 0.005(9) 0.034(9) -0.013(9)
C48 0.065(10) 0.061(9) 0.051(9) 0.001(9) 0.031(9) -0.012(9)
C49 0.063(10) 0.071(10) 0.057(10) 0.008(10) 0.029(9) -0.017(9)
C50 0.042(8) 0.043(8) 0.044(8) -0.018(6) 0.009(6) 0.000(6)
C51 0.070(10) 0.045(10) 0.050(10) 0.010(9) 0.032(9) -0.008(9)
C52 0.072(10) 0.054(10) 0.055(9) 0.007(9) 0.036(9) -0.009(9)
C53 0.075(10) 0.053(10) 0.053(9) 0.006(9) 0.040(9) -0.005(9)
C54 0.066(9) 0.052(9) 0.059(9) 0.008(9) 0.041(8) -0.008(9)
C55 0.074(10) 0.047(9) 0.062(10) 0.002(9) 0.036(9) -0.007(9)
C56 0.068(10) 0.053(10) 0.058(9) -0.001(9) 0.042(9) -0.006(9)
C57 0.068(11) 0.033(10) 0.062(11) 0.010(10) 0.034(10) -0.013(10)
C58 0.061(10) 0.034(10) 0.065(10) 0.007(10) 0.025(9) -0.017(10)
C59 0.065(10) 0.050(10) 0.058(9) 0.009(9) 0.034(9) -0.013(9)
C60 0.070(10) 0.049(9) 0.068(9) 0.008(9) 0.035(9) -0.009(9)
C61 0.065(9) 0.047(9) 0.058(9) 0.007(8) 0.040(8) -0.014(9)
C62 0.060(9) 0.049(9) 0.061(9) 0.013(9) 0.042(8) -0.010(9)
C63 0.059(10) 0.037(9) 0.059(9) 0.009(9) 0.035(9) -0.011(9)
C64 0.054(11) 0.045(10) 0.059(10) 0.010(10) 0.020(10) -0.003(10)
C65 0.045(11) 0.043(10) 0.060(10) 0.010(9) 0.036(10) 0.012(10)
C66 0.058(11) 0.057(10) 0.065(10) 0.014(10) 0.038(10) 0.002(10)
C67 0.066(10) 0.041(9) 0.074(9) 0.012(8) 0.032(9) 0.003(9)
C68 0.072(9) 0.038(9) 0.075(9) 0.009(8) 0.042(9) 0.005(9)
C69 0.064(10) 0.046(9) 0.070(10) 0.006(9) 0.032(9) 0.010(9)
C70 0.059(10) 0.051(10) 0.070(10) 0.014(9) 0.036(9) 0.002(10)
C71 0.082(12) 0.038(11) 0.078(11) -0.005(10) 0.036(11) 0.008(11)
C72 0.081(11) 0.028(10) 0.080(10) 0.013(10) 0.039(10) 0.000(10)
C73 0.075(10) 0.034(9) 0.075(10) 0.003(9) 0.030(10) 0.001(9)
C74 0.075(10) 0.038(9) 0.078(9) 0.006(9) 0.039(9) 0.000(9)
C75 0.072(9) 0.038(9) 0.077(9) 0.007(8) 0.040(9) 0.005(9)
C76 0.077(10) 0.035(9) 0.079(9) 0.007(9) 0.039(9) 0.002(9)
C77 0.080(10) 0.042(10) 0.077(9) -0.001(10) 0.039(9) 0.005(9)
C78 0.045(7) 0.030(7) 0.047(7) 0.013(6) 0.007(6) -0.001(6)
C79 0.069(10) 0.024(9) 0.067(10) -0.003(9) 0.029(10) 0.005(9)
C80 0.064(10) 0.036(9) 0.069(10) 0.007(9) 0.042(9) 0.001(9)
C81 0.074(10) 0.039(9) 0.067(9) 0.006(9) 0.039(9) 0.008(9)
C82 0.071(9) 0.036(9) 0.073(9) 0.010(8) 0.046(8) -0.001(9)
C83 0.076(9) 0.031(9) 0.070(9) 0.004(9) 0.035(9) 0.001(9)
C84 0.067(10) 0.033(9) 0.061(9) 0.003(9) 0.034(9) 0.001(9)
N1 0.031(8) 0.071(8) 0.065(8) 0.036(7) 0.005(7) -0.002(7)
N2 0.029(8) 0.071(8) 0.073(8) 0.044(8) -0.003(7) -0.002(7)
N3 0.064(8) 0.050(8) 0.058(8) 0.004(7) 0.044(7) -0.013(7)
N4 0.075(8) 0.036(8) 0.072(8) 0.007(7) 0.044(7) 0.010(8)
O1 0.025(7) 0.060(8) 0.025(7) 0.008(7) 0.007(7) -0.007(7)
O2 0.023(8) 0.058(8) 0.061(8) -0.003(8) 0.002(7) 0.007(7)
O3 0.052(9) 0.052(9) 0.026(8) 0.019(8) -0.008(7) 0.009(8)
O4 0.044(9) 0.057(9) 0.052(9) 0.039(8) 0.001(8) 0.003(8)
O5 0.017(8) 0.059(8) 0.057(8) 0.009(7) 0.007(7) 0.009(7)
O6 0.028(10) 0.070(11) 0.078(11) 0.030(9) -0.001(9) 0.008(9)
O7 0.021(9) 0.044(8) 0.063(9) 0.013(7) 0.009(8) -0.020(7)
O8 0.026(8) 0.068(9) 0.069(9) 0.028(9) 0.008(8) -0.005(8)
O9 0.031(8) 0.075(9) 0.052(9) 0.021(9) 0.001(8) -0.016(8)
O10 0.020(8) 0.041(8) 0.038(8) 0.011(6) -0.002(7) -0.018(6)
O11 0.025(10) 0.061(10) 0.068(10) 0.018(9) -0.012(9) 0.004(9)
O12 0.020(9) 0.051(9) 0.079(10) 0.034(9) -0.008(8) 0.013(8)
O13 0.038(9) 0.067(9) 0.066(10) 0.034(9) 0.011(8) 0.020(8)
O14 0.044(9) 0.056(9) 0.093(9) -0.005(9) 0.018(8) 0.021(8)
O15 0.045(10) 0.075(9) 0.043(9) 0.008(8) 0.019(8) -0.023(9)
O16 0.056(9) 0.050(9) 0.049(9) 0.009(8) 0.013(8) -0.017(8)
O17 0.049(7) 0.074(7) 0.038(6) 0.001(6) 0.016(6) -0.019(6)
O18 0.066(10) 0.028(8) 0.046(9) -0.006(8) 0.028(8) -0.010(8)
O19 0.058(8) 0.043(8) 0.057(8) 0.000(7) 0.026(7) -0.007(7)
O20 0.051(8) 0.027(7) 0.060(8) 0.011(7) 0.021(7) -0.014(7)
O21 0.043(9) 0.060(9) 0.059(9) -0.001(8) 0.033(8) 0.001(8)
O22 0.039(10) 0.050(9) 0.046(9) 0.011(7) 0.024(8) -0.002(8)
O23 0.061(10) 0.047(10) 0.070(9) 0.014(9) 0.039(9) -0.003(9)
O24 0.067(11) 0.025(9) 0.089(10) -0.007(8) 0.037(9) 0.007(9)
O25 0.060(9) 0.021(8) 0.059(9) 0.016(8) 0.013(8) 0.006(8)
O26 0.033(6) 0.058(6) 0.025(6) -0.008(6) 0.012(5) 0.019(6)
O1W 0.094(15) 0.071(13) 0.044(11) -0.008(10) 0.003(11) -0.026(11)
O2W 0.066(12) 0.041(10) 0.082(11) -0.016(9) -0.010(10) 0.035(9)
O3W 0.080(16) 0.127(17) 0.071(14) -0.008(13) -0.020(12) -0.024(14)
O4W 0.066(12) 0.042(11) 0.065(11) 0.005(10) 0.000(10) 0.027(9)
O5W 0.069(14) 0.053(13) 0.098(14) 0.001(11) 0.009(12) 0.005(11)
O6W 0.042(10) 0.088(10) 0.046(10) 0.002(9) -0.025(9) -0.011(9)

loop_
_atom_type_symbol
_atom_type_description
_atom_type_scat_dispersion_real
_atom_type_scat_dispersion_imag
_atom_type_scat_source
C C 0.0033 0.0016 'International Tables Vol C Tables 4.2.6.8 and 6.1.1.4'
H H 0.0000 0.0000 'International Tables Vol C Tables 4.2.6.8 and 6.1.1.4'
In In -0.7276 1.3100 'International Tables Vol C Tables 4.2.6.8 and 6.1.1.4'
N N 0.0061 0.0033 'International Tables Vol C Tables 4.2.6.8 and 6.1.1.4'
O O 0.0106 0.0060 'International Tables Vol C Tables 4.2.6.8 and 6.1.1.4'

loop_
_geom_angle_atom_site_label_1
_geom_angle_atom_site_label_2
_geom_angle_atom_site_label_3
_geom_angle
_geom_angle_site_symmetry_1
_geom_angle_site_symmetry_3
_geom_angle_publ_flag
O1 In1 O1W 178.7(7) . . ?
O1 In1 O10 89.6(6) . . ?
O1W In1 O10 91.5(7) . . ?
O1 In1 O25 90.5(6) . 3_545 ?
O1W In1 O25 88.6(6) . 3_545 ?
O10 In1 O25 88.6(6) . 3_545 ?
O1 In1 O12 93.5(6) . 4_455 ?
O1W In1 O12 85.4(7) . 4_455 ?
O10 In1 O12 176.8(6) . 4_455 ?
O25 In1 O12 90.6(6) 3_545 4_455 ?
O1 In1 O3 96.2(6) . . ?
O1W In1 O3 84.6(7) . . ?
O10 In1 O3 87.3(6) . . ?
O25 In1 O3 172.0(6) 3_545 . ?
O12 In1 O3 93.2(7) 4_455 . ?
O1 In2 O24 98.3(6) . 3 ?
O1 In2 O16 90.0(6) . . ?
O24 In2 O16 91.8(7) 3 . ?
O1 In2 O2W 177.4(6) . . ?
O24 In2 O2W 84.2(6) 3 . ?
O16 In2 O2W 89.0(7) . . ?
O1 In2 O4 96.4(6) . . ?
O24 In2 O4 88.3(7) 3 . ?
O16 In2 O4 173.5(7) . . ?
O2W In2 O4 84.5(7) . . ?
O1 In2 O11 91.9(7) . 4_455 ?
O24 In2 O11 169.8(7) 3 4_455 ?
O16 In2 O11 89.2(7) . 4_455 ?
O2W In2 O11 85.7(7) . 4_455 ?
O4 In2 O11 89.6(7) . 4_455 ?
O1 In3 O26 90.2(6) . 3_545 ?
O1 In3 O23 94.4(6) . 3 ?
O26 In3 O23 173.8(6) 3_545 3 ?
O1 In3 O9 92.5(6) . . ?
O26 In3 O9 90.0(7) 3_545 . ?
O23 In3 O9 85.7(7) 3 . ?
O1 In3 O15 94.0(6) . . ?
O26 In3 O15 90.3(7) 3_545 . ?
O23 In3 O15 93.5(7) 3 . ?
O9 In3 O15 173.5(7) . . ?
O1 In3 O3W 176.1(7) . . ?
O26 In3 O3W 86.0(7) 3_545 . ?
O23 In3 O3W 89.4(7) 3 . ?
O9 In3 O3W 86.9(7) . . ?
O15 In3 O3W 86.7(8) . . ?
O2 In4 O6 89.5(7) . 4_565 ?
O2 In4 O4W 176.9(7) . . ?
O6 In4 O4W 88.3(7) 4_565 . ?
O2 In4 O13 93.2(7) . . ?
O6 In4 O13 85.6(7) 4_565 . ?
O4W In4 O13 88.7(6) . . ?
O2 In4 O21 93.0(7) . . ?
O6 In4 O21 91.7(7) 4_565 . ?
O4W In4 O21 85.0(6) . . ?
O13 In4 O21 173.3(7) . . ?
O2 In4 O20 94.8(6) . 2_554 ?
O6 In4 O20 174.1(7) 4_565 2_554 ?
O4W In4 O20 87.6(6) . 2_554 ?
O13 In4 O20 90.1(6) . 2_554 ?
O21 In4 O20 92.1(6) . 2_554 ?
O2 In5 O14 90.9(7) . . ?
O2 In5 O7 94.6(7) . . ?
O14 In5 O7 84.8(7) . . ?
O2 In5 O5 95.1(6) . 4_565 ?
O14 In5 O5 89.2(7) . 4_565 ?
O7 In5 O5 168.7(7) . 4_565 ?
O2 In5 O5W 175.6(7) . . ?
O14 In5 O5W 87.0(7) . . ?
O7 In5 O5W 81.4(7) . . ?
O5 In5 O5W 88.7(7) 4_565 . ?
O2 In5 O18 98.1(6) . 2_564 ?
O14 In5 O18 170.9(6) . 2_564 ?
O7 In5 O18 93.1(6) . 2_564 ?
O5 In5 O18 91.3(6) 4_565 2_564 ?
O5W In5 O18 83.9(6) . 2_564 ?
O17 In6 O2 95.1(7) 2_564 . ?
O17 In6 O6W 86.4(7) 2_564 . ?
O2 In6 O6W 177.5(7) . . ?
O17 In6 O19 171.5(7) 2_564 2_554 ?
O2 In6 O19 93.3(6) . 2_554 ?
O6W In6 O19 85.3(6) . 2_554 ?
O17 In6 O8 96.1(7) 2_564 . ?
O2 In6 O8 89.3(6) . . ?
O6W In6 O8 88.6(7) . . ?
O19 In6 O8 85.4(6) 2_554 . ?
O17 In6 O22 86.2(7) 2_564 . ?
O2 In6 O22 91.7(7) . . ?
O6W In6 O22 90.4(7) . . ?
O19 In6 O22 92.2(6) 2_554 . ?
O8 In6 O22 177.4(6) . . ?
O3 C1 O4 131(3) . . ?
O3 C1 C2 121(3) . . ?
O4 C1 C2 106(2) . . ?
C7 C2 C1 121(3) . . ?
C7 C2 C3 110(2) . . ?
C1 C2 C3 128(3) . . ?
C4 C3 C2 127(3) . . ?
C4 C3 H3 116.3 . . ?
C2 C3 H3 116.3 . . ?
C3 C4 C5 119(3) . . ?
C3 C4 H4 120.4 . . ?
C5 C4 H4 120.4 . . ?
C6 C5 N1 126(3) . . ?
C6 C5 C4 113(2) . . ?
N1 C5 C4 119(2) . . ?
C5 C6 C7 125(3) . . ?
C5 C6 H6 117.4 . . ?
C7 C6 H6 117.4 . . ?
C2 C7 C6 123(3) . . ?
C2 C7 H7 118.4 . . ?
C6 C7 H7 118.4 . . ?
O5 C8 O6 123(3) . . ?
O5 C8 C9 118(2) . . ?
O6 C8 C9 118(2) . . ?
C10 C9 C14 120.0 . . ?
C10 C9 C8 120.4(17) . . ?
C14 C9 C8 119.6(17) . . ?
C9 C10 C11 120.0 . . ?
C9 C10 H10 120.0 . . ?
C11 C10 H10 120.0 . . ?
C12 C11 C10 120.0 . . ?
C12 C11 H11 120.0 . . ?
C10 C11 H11 120.0 . . ?
C11 C12 C13 120.0 . . ?
C11 C12 N1 119.4(15) . . ?
C13 C12 N1 120.6(15) . . ?
C14 C13 C12 120.0 . . ?
C14 C13 H13 120.0 . . ?
C12 C13 H13 120.0 . . ?
C13 C14 C9 120.0 . . ?
C13 C14 H14 120.0 . . ?
C9 C14 H14 120.0 . . ?
O8 C15 O7 128(2) . . ?
O8 C15 C16 117(3) . . ?
O7 C15 C16 115(2) . . ?
C17 C16 C21 120(2) . . ?
C17 C16 C15 124(3) . . ?
C21 C16 C15 116(2) . . ?
C16 C17 C18 118(3) . . ?
C16 C17 H17 121.1 . . ?
C18 C17 H17 121.1 . . ?
C19 C18 C17 127(3) . . ?
C19 C18 H18 116.6 . . ?
C17 C18 H18 116.6 . . ?
C20 C19 N1 123(3) . . ?
C20 C19 C18 116(3) . . ?
N1 C19 C18 121(3) . . ?
C19 C20 C21 123(3) . . ?
C19 C20 H20 118.4 . . ?
C21 C20 H20 118.4 . . ?
C20 C21 C16 115(2) . . ?
C20 C21 H21 122.6 . . ?
C16 C21 H21 122.6 . . ?
O10 C22 O9 122(2) . . ?
O10 C22 C23 126(3) . . ?
O9 C22 C23 112(3) . . ?
C24 C23 C28 114(2) . . ?
C24 C23 C22 121(3) . . ?
C28 C23 C22 125(3) . . ?
C25 C24 C23 121(2) . . ?
C25 C24 H24 119.4 . . ?
C23 C24 H24 119.4 . . ?
C24 C25 C26 123(3) . . ?
C24 C25 H25 118.5 . . ?
C26 C25 H25 118.5 . . ?
C27 C26 C25 120(3) . . ?
C27 C26 N2 122(3) . . ?
C25 C26 N2 118(3) . . ?
C26 C27 C28 119(3) . . ?
C26 C27 H27 120.3 . . ?
C28 C27 H27 120.3 . . ?
C23 C28 C27 121(2) . . ?
C23 C28 H28 119.5 . . ?
C27 C28 H28 119.5 . . ?
O11 C29 O12 125.8(18) . . ?
O11 C29 C30 121(2) . . ?
O12 C29 C30 112(2) . . ?
C31 C30 C35 120.0 . . ?
C31 C30 C29 115.3(16) . . ?
C35 C30 C29 124.7(17) . . ?
C32 C31 C30 120.0 . . ?
C32 C31 H31 120.0 . . ?
C30 C31 H31 120.0 . . ?
C31 C32 C33 120.0 . . ?
C31 C32 H32 120.0 . . ?
C33 C32 H32 120.0 . . ?
C34 C33 C32 120.0 . . ?
C34 C33 N2 119.8(14) . . ?
C32 C33 N2 120.0(14) . . ?
C33 C34 C35 120.0 . . ?
C33 C34 H34 120.0 . . ?
C35 C34 H34 120.0 . . ?
C34 C35 C30 120.0 . . ?
C34 C35 H35 120.0 . . ?
C30 C35 H35 120.0 . . ?
O13 C36 O14 120(3) . . ?
O13 C36 C37 122(3) . . ?
O14 C36 C37 117(3) . . ?
C38 C37 C42 121(3) . . ?
C38 C37 C36 124(3) . . ?
C42 C37 C36 114(3) . . ?
C39 C38 C37 121(3) . . ?
C39 C38 H38 119.7 . . ?
C37 C38 H38 119.7 . . ?
C38 C39 C40 119(3) . . ?
C38 C39 H39 120.4 . . ?
C40 C39 H39 120.4 . . ?
C39 C40 C41 123(3) . . ?
C39 C40 N2 119(3) . . ?
C41 C40 N2 117(2) . . ?
C42 C41 C40 115(3) . . ?
C42 C41 H41 122.4 . . ?
C40 C41 H41 122.4 . . ?
C41 C42 C37 120(3) . . ?
C41 C42 H42 120.1 . . ?
C37 C42 H42 120.1 . . ?
O16 C43 O15 125(2) . . ?
O16 C43 C44 115(3) . . ?
O15 C43 C44 119(3) . . ?
C45 C44 C43 126(3) . . ?
C45 C44 C49 118(2) . . ?
C43 C44 C49 116(2) . . ?
C44 C45 C46 115(2) . . ?
C44 C45 H45 122.4 . . ?
C46 C45 H45 122.4 . . ?
C47 C46 C45 132(3) . . ?
C47 C46 H46 114.0 . . ?
C45 C46 H46 114.0 . . ?
C46 C47 N3 128(3) . . ?
C46 C47 C48 112(3) . . ?
N3 C47 C48 120(3) . . ?
C49 C48 C47 123(3) . . ?
C49 C48 H48 118.6 . . ?
C47 C48 H48 118.6 . . ?
C48 C49 C44 120(3) . . ?
C48 C49 H49 120.1 . . ?
C44 C49 H49 120.1 . . ?
O18 C50 O17 123.8(19) . . ?
O18 C50 C51 113(2) . . ?
O17 C50 C51 123(2) . . ?
C52 C51 C56 109(2) . . ?
C52 C51 C50 126(2) . . ?
C56 C51 C50 125(2) . . ?
C51 C52 C53 129(2) . . ?
C51 C52 H52 115.3 . . ?
C53 C52 H52 115.3 . . ?
C54 C53 C52 119(2) . . ?
C54 C53 H53 120.6 . . ?
C52 C53 H53 120.6 . . ?
C55 C54 N3 125(2) . . ?
C55 C54 C53 117(3) . . ?
N3 C54 C53 118(2) . . ?
C54 C55 C56 122(2) . . ?
C54 C55 H55 119.1 . . ?
C56 C55 H55 119.1 . . ?
C55 C56 C51 123(2) . . ?
C55 C56 H56 118.3 . . ?
C51 C56 H56 118.3 . . ?
O20 C57 O19 125.4(16) . . ?
O20 C57 C58 114.4(16) . . ?
O19 C57 C58 119.8(16) . . ?
C59 C58 C63 120.0 . . ?
C59 C58 C57 125.6(13) . . ?
C63 C58 C57 114.3(13) . . ?
C60 C59 C58 120.0 . . ?
C60 C59 H59 120.0 . . ?
C58 C59 H59 120.0 . . ?
C59 C60 C61 120.0 . . ?
C59 C60 H60 120.0 . . ?
C61 C60 H60 120.0 . . ?
C62 C61 C60 120.0 . . ?
C62 C61 N3 119.5(15) . . ?
C60 C61 N3 120.5(15) . . ?
C63 C62 C61 120.0 . . ?
C63 C62 H62 120.0 . . ?
C61 C62 H62 120.0 . . ?
C62 C63 C58 120.0 . . ?
C62 C63 H63 120.0 . . ?
C58 C63 H63 120.0 . . ?
O21 C64 O22 125.9(19) . . ?
O21 C64 C65 113(2) . . ?
O22 C64 C65 121(3) . . ?
C66 C65 C70 120.0 . . ?
C66 C65 C64 119.0(18) . . ?
C70 C65 C64 121.0(18) . . ?
C67 C66 C65 120.0 . . ?
C67 C66 H66 120.0 . . ?
C65 C66 H66 120.0 . . ?
C66 C67 C68 120.0 . . ?
C66 C67 H67 120.0 . . ?
C68 C67 H67 120.0 . . ?
C69 C68 C67 120.0 . . ?
C69 C68 N4 114.7(15) . . ?
C67 C68 N4 124.2(15) . . ?
C70 C69 C68 120.0 . . ?
C70 C69 H69 120.0 . . ?
C68 C69 H69 120.0 . . ?
C69 C70 C65 120.0 . . ?
C69 C70 H70 120.0 . . ?
C65 C70 H70 120.0 . . ?
O23 C71 O24 131(3) . . ?
O23 C71 C72 115(3) . . ?
O24 C71 C72 114(3) . . ?
C73 C72 C77 120.0 . . ?
C73 C72 C71 119.0(18) . . ?
C77 C72 C71 120.7(18) . . ?
C74 C73 C72 120.0 . . ?
C74 C73 H73 120.0 . . ?
C72 C73 H73 120.0 . . ?
C75 C74 C73 120.0 . . ?
C75 C74 H74 120.0 . . ?
C73 C74 H74 120.0 . . ?
C74 C75 C76 120.0 . . ?
C74 C75 N4 122.3(15) . . ?
C76 C75 N4 117.1(16) . . ?
C77 C76 C75 120.0 . . ?
C77 C76 H76 120.0 . . ?
C75 C76 H76 120.0 . . ?
C76 C77 C72 120.0 . . ?
C76 C77 H77 120.0 . . ?
C72 C77 H77 120.0 . . ?
O26 C78 O25 120.8(15) . . ?
O26 C78 C79 124.5(11) . . ?
O25 C78 C79 114.6(10) . . ?
C80 C79 C84 120.0 . . ?
C80 C79 C78 119.3(5) . . ?
C84 C79 C78 120.7(5) . . ?
C81 C80 C79 120.0 . . ?
C81 C80 H80 120.0 . . ?
C79 C80 H80 120.0 . . ?
C82 C81 C80 120.0 . . ?
C82 C81 H81 120.0 . . ?
C80 C81 H81 120.0 . . ?
C81 C82 C83 120.0 . . ?
C81 C82 N4 119.2(12) . . ?
C83 C82 N4 120.2(12) . . ?
C82 C83 C84 120.0 . . ?
C82 C83 H83 120.0 . . ?
C84 C83 H83 120.0 . . ?
C83 C84 C79 120.0 . . ?
C83 C84 H84 120.0 . . ?
C79 C84 H84 120.0 . . ?
C19 N1 C12 121(2) . . ?
C19 N1 C5 119(2) . . ?
C12 N1 C5 118.8(19) . . ?
C33 N2 C26 114.8(18) . . ?
C33 N2 C40 122.4(19) . . ?
C26 N2 C40 122(2) . . ?
C47 N3 C54 118(2) . . ?
C47 N3 C61 115(2) . . ?
C54 N3 C61 122(2) . . ?
C75 N4 C82 130.1(17) . . ?
C75 N4 C68 116.0(17) . . ?
C82 N4 C68 113.8(15) . . ?
In3 O1 In1 123.1(8) . . ?
In3 O1 In2 118.5(7) . . ?
In1 O1 In2 117.6(7) . . ?
In4 O2 In6 118.3(8) . . ?
In4 O2 In5 123.0(8) . . ?
In6 O2 In5 118.6(7) . . ?
C1 O3 In1 134(2) . . ?
C1 O4 In2 128.2(16) . . ?
C8 O5 In5 128.5(18) . 4_465 ?
C8 O6 In4 143.9(19) . 4_465 ?
C15 O7 In5 125.4(15) . . ?
C15 O8 In6 135.0(17) . . ?
C22 O9 In3 131.1(16) . . ?
C22 O10 In1 140(2) . . ?
C29 O11 In2 137.2(17) . 4 ?
C29 O12 In1 126.3(12) . 4 ?
C36 O13 In4 135.5(19) . . ?
C36 O14 In5 139.7(19) . . ?
C43 O15 In3 130.9(16) . . ?
C43 O16 In2 136.1(16) . . ?
C50 O17 In6 143.2(15) . 2_565 ?
C50 O18 In5 125.7(15) . 2_565 ?
C57 O19 In6 136.3(13) . 2 ?
C57 O20 In4 130.7(12) . 2 ?
C64 O21 In4 134.9(14) . . ?
C64 O22 In6 134.3(16) . . ?
C71 O23 In3 136.7(18) . 3_554 ?
C71 O24 In2 125.5(17) . 3_554 ?
C78 O25 In1 131.2(11) . 3_564 ?
C78 O26 In3 144.7(13) . 3_564 ?

loop_
_geom_bond_atom_site_label_1
_geom_bond_atom_site_label_2
_geom_bond_distance
_geom_bond_site_symmetry_2
_geom_bond_publ_flag
In1 O1 2.026(15) . ?
In1 O1W 2.047(17) . ?
In1 O10 2.148(19) . ?
In1 O25 2.173(12) 3_545 ?
In1 O12 2.218(15) 4_455 ?
In1 O3 2.232(16) . ?
In2 O1 2.092(16) . ?
In2 O24 2.177(16) 3 ?
In2 O16 2.186(16) . ?
In2 O2W 2.152(15) . ?
In2 O4 2.186(15) . ?
In2 O11 2.256(19) 4_455 ?
In3 O1 1.993(15) . ?
In3 O26 1.904(13) 3_545 ?
In3 O23 2.088(17) 3 ?
In3 O9 2.179(17) . ?
In3 O15 2.195(18) . ?
In3 O3W 2.22(2) . ?
In4 O2 2.016(15) . ?
In4 O6 2.106(19) 4_565 ?
In4 O4W 2.136(15) . ?
In4 O13 2.164(17) . ?
In4 O21 2.190(17) . ?
In4 O20 2.203(14) 2_554 ?
In5 O2 1.990(16) . ?
In5 O14 2.108(19) . ?
In5 O7 2.182(18) . ?
In5 O5 2.217(15) 4_565 ?
In5 O5W 2.187(18) . ?
In5 O18 2.240(15) 2_564 ?
In6 O17 1.772(18) 2_564 ?
In6 O2 2.087(16) . ?
In6 O6W 2.150(17) . ?
In6 O19 2.159(16) 2_554 ?
In6 O8 2.179(17) . ?
In6 O22 2.172(18) . ?
C1 O3 1.12(3) . ?
C1 O4 1.33(3) . ?
C1 C2 1.43(3) . ?
C2 C7 1.37(3) . ?
C2 C3 1.40(3) . ?
C3 C4 1.37(3) . ?
C3 H3 0.9300 . ?
C4 C5 1.43(3) . ?
C4 H4 0.9300 . ?
C5 C6 1.32(3) . ?
C5 N1 1.40(3) . ?
C6 C7 1.43(3) . ?
C6 H6 0.9300 . ?
C7 H7 0.9300 . ?
C8 O5 1.23(3) . ?
C8 O6 1.27(3) . ?
C8 C9 1.48(3) . ?
C9 C10 1.3900 . ?
C9 C14 1.3900 . ?
C10 C11 1.3900 . ?
C10 H10 0.9300 . ?
C11 C12 1.3900 . ?
C11 H11 0.9300 . ?
C12 C13 1.3900 . ?
C12 N1 1.41(2) . ?
C13 C14 1.3900 . ?
C13 H13 0.9300 . ?
C14 H14 0.9300 . ?
C15 O8 1.23(3) . ?
C15 O7 1.42(3) . ?
C15 C16 1.464(14) . ?
C16 C17 1.35(3) . ?
C16 C21 1.50(3) . ?
C17 C18 1.34(3) . ?
C17 H17 0.9300 . ?
C18 C19 1.37(3) . ?
C18 H18 0.9300 . ?
C19 C20 1.34(3) . ?
C19 N1 1.36(3) . ?
C20 C21 1.41(3) . ?
C20 H20 0.9300 . ?
C21 H21 0.9300 . ?
C22 O10 1.11(3) . ?
C22 O9 1.27(3) . ?
C22 C23 1.468(14) . ?
C23 C24 1.37(3) . ?
C23 C28 1.42(3) . ?
C24 C25 1.37(3) . ?
C24 H24 0.9300 . ?
C25 C26 1.34(3) . ?
C25 H25 0.9300 . ?
C26 C27 1.27(3) . ?
C26 N2 1.48(3) . ?
C27 C28 1.46(3) . ?
C27 H27 0.9300 . ?
C28 H28 0.9300 . ?
C29 O11 1.13(3) . ?
C29 O12 1.39(3) . ?
C29 C30 1.461(14) . ?
C30 C31 1.3900 . ?
C30 C35 1.3900 . ?
C31 C32 1.3900 . ?
C31 H31 0.9300 . ?
C32 C33 1.3900 . ?
C32 H32 0.9300 . ?
C33 C34 1.3900 . ?
C33 N2 1.41(2) . ?
C34 C35 1.3900 . ?
C34 H34 0.9300 . ?
C35 H35 0.9300 . ?
C36 O13 1.20(3) . ?
C36 O14 1.33(3) . ?
C36 C37 1.50(4) . ?
C37 C38 1.37(3) . ?
C37 C42 1.37(3) . ?
C38 C39 1.29(3) . ?
C38 H38 0.9300 . ?
C39 C40 1.36(3) . ?
C39 H39 0.9300 . ?
C40 C41 1.41(3) . ?
C40 N2 1.50(3) . ?
C41 C42 1.37(3) . ?
C41 H41 0.9300 . ?
C42 H42 0.9300 . ?
C43 O16 1.24(3) . ?
C43 O15 1.32(3) . ?
C43 C44 1.474(14) . ?
C44 C45 1.36(3) . ?
C44 C49 1.42(3) . ?
C45 C46 1.38(3) . ?
C45 H45 0.9300 . ?
C46 C47 1.26(3) . ?
C46 H46 0.9300 . ?
C47 N3 1.37(3) . ?
C47 C48 1.40(3) . ?
C48 C49 1.36(3) . ?
C48 H48 0.9300 . ?
C49 H49 0.9300 . ?
C50 O18 1.23(2) . ?
C50 O17 1.46(3) . ?
C50 C51 1.466(14) . ?
C51 C52 1.45(3) . ?
C51 C56 1.40(3) . ?
C52 C53 1.36(3) . ?
C52 H52 0.9300 . ?
C53 C54 1.39(3) . ?
C53 H53 0.9300 . ?
C54 C55 1.40(3) . ?
C54 N3 1.36(3) . ?
C55 C56 1.46(3) . ?
C55 H55 0.9300 . ?
C56 H56 0.9300 . ?
C57 O20 1.248(13) . ?
C57 O19 1.254(13) . ?
C57 C58 1.475(13) . ?
C58 C59 1.3900 . ?
C58 C63 1.3900 . ?
C59 C60 1.3900 . ?
C59 H59 0.9300 . ?
C60 C61 1.3900 . ?
C60 H60 0.9300 . ?
C61 C62 1.3900 . ?
C61 N3 1.42(2) . ?
C62 C63 1.3900 . ?
C62 H62 0.9300 . ?
C63 H63 0.9300 . ?
C64 O21 1.25(3) . ?
C64 O22 1.19(3) . ?
C64 C65 1.473(14) . ?
C65 C66 1.3900 . ?
C65 C70 1.3900 . ?
C66 C67 1.3900 . ?
C66 H66 0.9300 . ?
C67 C68 1.3900 . ?
C67 H67 0.9300 . ?
C68 C69 1.3900 . ?
C68 N4 1.54(2) . ?
C69 C70 1.3900 . ?
C69 H69 0.9300 . ?
C70 H70 0.9300 . ?
C71 O23 1.23(3) . ?
C71 O24 1.28(3) . ?
C71 C72 1.49(3) . ?
C72 C73 1.3900 . ?
C72 C77 1.3900 . ?
C73 C74 1.3900 . ?
C73 H73 0.9300 . ?
C74 C75 1.3900 . ?
C74 H74 0.9300 . ?
C75 C76 1.3900 . ?
C75 N4 1.40(2) . ?
C76 C77 1.3900 . ?
C76 H76 0.9300 . ?
C77 H77 0.9300 . ?
C78 O26 1.268(12) . ?
C78 O25 1.318(12) . ?
C78 C79 1.508(13) . ?
C79 C80 1.3900 . ?
C79 C84 1.3900 . ?
C80 C81 1.3900 . ?
C80 H80 0.9300 . ?
C81 C82 1.3900 . ?
C81 H81 0.9300 . ?
C82 C83 1.3900 . ?
C82 N4 1.46(2) . ?
C83 C84 1.3900 . ?
C83 H83 0.9300 . ?
C84 H84 0.9300 . ?

loop_
_geom_torsion_atom_site_label_1
_geom_torsion_atom_site_label_2
_geom_torsion_atom_site_label_3
_geom_torsion_atom_site_label_4
_geom_torsion
_geom_torsion_site_symmetry_1
_geom_torsion_site_symmetry_2
_geom_torsion_site_symmetry_3
_geom_torsion_site_symmetry_4
_geom_torsion_publ_flag
O3 C1 C2 C7 -2(4) . . . . ?
O4 C1 C2 C7 167(2) . . . . ?
O3 C1 C2 C3 167(3) . . . . ?
O4 C1 C2 C3 -24(4) . . . . ?
C7 C2 C3 C4 -6(4) . . . . ?
C1 C2 C3 C4 -175(3) . . . . ?
C2 C3 C4 C5 12(4) . . . . ?
C3 C4 C5 C6 -11(4) . . . . ?
C3 C4 C5 N1 -179(2) . . . . ?
N1 C5 C6 C7 173(2) . . . . ?
C4 C5 C6 C7 7(4) . . . . ?
C1 C2 C7 C6 170(2) . . . . ?
C3 C2 C7 C6 0(4) . . . . ?
C5 C6 C7 C2 -1(4) . . . . ?
O5 C8 C9 C10 -167.2(19) . . . . ?
O6 C8 C9 C10 4(3) . . . . ?
O5 C8 C9 C14 11(3) . . . . ?
O6 C8 C9 C14 -177.7(19) . . . . ?
C14 C9 C10 C11 0.0 . . . . ?
C8 C9 C10 C11 177.8(19) . . . . ?
C9 C10 C11 C12 0.0 . . . . ?
C10 C11 C12 C13 0.0 . . . . ?
C10 C11 C12 N1 177.5(17) . . . . ?
C11 C12 C13 C14 0.0 . . . . ?
N1 C12 C13 C14 -177.5(18) . . . . ?
C12 C13 C14 C9 0.0 . . . . ?
C10 C9 C14 C13 0.0 . . . . ?
C8 C9 C14 C13 -177.8(19) . . . . ?
O8 C15 C16 C17 -5(4) . . . . ?
O7 C15 C16 C17 175(2) . . . . ?
O8 C15 C16 C21 -180(2) . . . . ?
O7 C15 C16 C21 1(3) . . . . ?
C21 C16 C17 C18 -6(4) . . . . ?
C15 C16 C17 C18 -180(2) . . . . ?
C16 C17 C18 C19 7(4) . . . . ?
C17 C18 C19 C20 -11(4) . . . . ?
C17 C18 C19 N1 174(2) . . . . ?
N1 C19 C20 C21 -170(2) . . . . ?
C18 C19 C20 C21 15(4) . . . . ?
C19 C20 C21 C16 -14(4) . . . . ?
C17 C16 C21 C20 9(4) . . . . ?
C15 C16 C21 C20 -176(2) . . . . ?
O10 C22 C23 C24 16(4) . . . . ?
O9 C22 C23 C24 -173(2) . . . . ?
O10 C22 C23 C28 -171(3) . . . . ?
O9 C22 C23 C28 0(4) . . . . ?
C28 C23 C24 C25 12(4) . . . . ?
C22 C23 C24 C25 -174(3) . . . . ?
C23 C24 C25 C26 -14(4) . . . . ?
C24 C25 C26 C27 8(4) . . . . ?
C24 C25 C26 N2 -176(2) . . . . ?
C25 C26 C27 C28 -1(4) . . . . ?
N2 C26 C27 C28 -177(2) . . . . ?
C24 C23 C28 C27 -6(4) . . . . ?
C22 C23 C28 C27 -180(2) . . . . ?
C26 C27 C28 C23 1(4) . . . . ?
O11 C29 C30 C31 -12(4) . . . . ?
O12 C29 C30 C31 177.8(17) . . . . ?
O11 C29 C30 C35 166(2) . . . . ?
O12 C29 C30 C35 -5(3) . . . . ?
C35 C30 C31 C32 0.0 . . . . ?
C29 C30 C31 C32 177.7(19) . . . . ?
C30 C31 C32 C33 0.0 . . . . ?
C31 C32 C33 C34 0.0 . . . . ?
C31 C32 C33 N2 175.7(18) . . . . ?
C32 C33 C34 C35 0.0 . . . . ?
N2 C33 C34 C35 -175.7(18) . . . . ?
C33 C34 C35 C30 0.0 . . . . ?
C31 C30 C35 C34 0.0 . . . . ?
C29 C30 C35 C34 -177(2) . . . . ?
O13 C36 C37 C38 -177(3) . . . . ?
O14 C36 C37 C38 15(4) . . . . ?
O13 C36 C37 C42 1(4) . . . . ?
O14 C36 C37 C42 -167(2) . . . . ?
C42 C37 C38 C39 -4(4) . . . . ?
C36 C37 C38 C39 174(3) . . . . ?
C37 C38 C39 C40 8(4) . . . . ?
C38 C39 C40 C41 -4(4) . . . . ?
C38 C39 C40 N2 177(2) . . . . ?
C39 C40 C41 C42 -4(4) . . . . ?
N2 C40 C41 C42 175(2) . . . . ?
C40 C41 C42 C37 8(4) . . . . ?
C38 C37 C42 C41 -5(4) . . . . ?
C36 C37 C42 C41 177(2) . . . . ?
O16 C43 C44 C45 23(4) . . . . ?
O15 C43 C44 C45 -149(3) . . . . ?
O16 C43 C44 C49 -145(3) . . . . ?
O15 C43 C44 C49 43(4) . . . . ?
C43 C44 C45 C46 -166(3) . . . . ?
C49 C44 C45 C46 2(4) . . . . ?
C44 C45 C46 C47 -10(5) . . . . ?
C45 C46 C47 N3 -178(3) . . . . ?
C45 C46 C47 C48 12(5) . . . . ?
C46 C47 C48 C49 -6(4) . . . . ?
N3 C47 C48 C49 -178(2) . . . . ?
C47 C48 C49 C44 0(4) . . . . ?
C45 C44 C49 C48 2(4) . . . . ?
C43 C44 C49 C48 171(2) . . . . ?
O18 C50 C51 C52 174(2) . . . . ?
O17 C50 C51 C52 4(4) . . . . ?
O18 C50 C51 C56 -9(4) . . . . ?
O17 C50 C51 C56 -180(2) . . . . ?
C56 C51 C52 C53 -5(4) . . . . ?
C50 C51 C52 C53 172(3) . . . . ?
C51 C52 C53 C54 9(4) . . . . ?
C52 C53 C54 C55 -9(4) . . . . ?
C52 C53 C54 N3 178(3) . . . . ?
N3 C54 C55 C56 178(3) . . . . ?
C53 C54 C55 C56 6(4) . . . . ?
C54 C55 C56 C51 -3(4) . . . . ?
C52 C51 C56 C55 2(4) . . . . ?
C50 C51 C56 C55 -175(2) . . . . ?
O20 C57 C58 C59 -8(3) . . . . ?
O19 C57 C58 C59 165.4(18) . . . . ?
O20 C57 C58 C63 169.1(18) . . . . ?
O19 C57 C58 C63 -17(3) . . . . ?
C63 C58 C59 C60 0.0 . . . . ?
C57 C58 C59 C60 177(2) . . . . ?
C58 C59 C60 C61 0.0 . . . . ?
C59 C60 C61 C62 0.0 . . . . ?
C59 C60 C61 N3 177.7(17) . . . . ?
C60 C61 C62 C63 0.0 . . . . ?
N3 C61 C62 C63 -177.7(17) . . . . ?
C61 C62 C63 C58 0.0 . . . . ?
C59 C58 C63 C62 0.0 . . . . ?
C57 C58 C63 C62 -177.5(18) . . . . ?
O21 C64 C65 C66 178.8(17) . . . . ?
O22 C64 C65 C66 0(3) . . . . ?
O21 C64 C65 C70 -4(3) . . . . ?
O22 C64 C65 C70 178(2) . . . . ?
C70 C65 C66 C67 0.0 . . . . ?
C64 C65 C66 C67 177.6(19) . . . . ?
C65 C66 C67 C68 0.0 . . . . ?
C66 C67 C68 C69 0.0 . . . . ?
C66 C67 C68 N4 167.5(17) . . . . ?
C67 C68 C69 C70 0.0 . . . . ?
N4 C68 C69 C70 -168.6(16) . . . . ?
C68 C69 C70 C65 0.0 . . . . ?
C66 C65 C70 C69 0.0 . . . . ?
C64 C65 C70 C69 -177.5(19) . . . . ?
O23 C71 C72 C73 -14(3) . . . . ?
O24 C71 C72 C73 167.4(19) . . . . ?
O23 C71 C72 C77 159(2) . . . . ?
O24 C71 C72 C77 -19(3) . . . . ?
C77 C72 C73 C74 0.0 . . . . ?
C71 C72 C73 C74 174(2) . . . . ?
C72 C73 C74 C75 0.0 . . . . ?
C73 C74 C75 C76 0.0 . . . . ?
C73 C74 C75 N4 -171.2(18) . . . . ?
C74 C75 C76 C77 0.0 . . . . ?
N4 C75 C76 C77 171.7(17) . . . . ?
C75 C76 C77 C72 0.0 . . . . ?
C73 C72 C77 C76 0.0 . . . . ?
C71 C72 C77 C76 -174(2) . . . . ?
O26 C78 C79 C80 176.3(19) . . . . ?
O25 C78 C79 C80 -2(3) . . . . ?
O26 C78 C79 C84 -2(3) . . . . ?
O25 C78 C79 C84 179.9(16) . . . . ?
C84 C79 C80 C81 0.0 . . . . ?
C78 C79 C80 C81 -178.5(18) . . . . ?
C79 C80 C81 C82 0.0 . . . . ?
C80 C81 C82 C83 0.0 . . . . ?
C80 C81 C82 N4 -171.3(18) . . . . ?
C81 C82 C83 C84 0.0 . . . . ?
N4 C82 C83 C84 171.2(18) . . . . ?
C82 C83 C84 C79 0.0 . . . . ?
C80 C79 C84 C83 0.0 . . . . ?
C78 C79 C84 C83 178.5(18) . . . . ?
C20 C19 N1 C12 121(3) . . . . ?
C18 C19 N1 C12 -64(3) . . . . ?
C20 C19 N1 C5 -46(4) . . . . ?
C18 C19 N1 C5 128(3) . . . . ?
C11 C12 N1 C19 -17(3) . . . . ?
C13 C12 N1 C19 160(2) . . . . ?
C11 C12 N1 C5 150.3(18) . . . . ?
C13 C12 N1 C5 -32(3) . . . . ?
C6 C5 N1 C19 -45(4) . . . . ?
C4 C5 N1 C19 120(3) . . . . ?
C6 C5 N1 C12 147(3) . . . . ?
C4 C5 N1 C12 -47(3) . . . . ?
C34 C33 N2 C26 -155.5(18) . . . . ?
C32 C33 N2 C26 29(3) . . . . ?
C34 C33 N2 C40 36(3) . . . . ?
C32 C33 N2 C40 -139.8(19) . . . . ?
C27 C26 N2 C33 53(3) . . . . ?
C25 C26 N2 C33 -123(3) . . . . ?
C27 C26 N2 C40 -138(3) . . . . ?
C25 C26 N2 C40 46(4) . . . . ?
C39 C40 N2 C33 -144(2) . . . . ?
C41 C40 N2 C33 37(3) . . . . ?
C39 C40 N2 C26 48(4) . . . . ?
C41 C40 N2 C26 -131(3) . . . . ?
C46 C47 N3 C54 -90(4) . . . . ?
C48 C47 N3 C54 80(3) . . . . ?
C46 C47 N3 C61 66(4) . . . . ?
C48 C47 N3 C61 -124(3) . . . . ?
C55 C54 N3 C47 -160(3) . . . . ?
C53 C54 N3 C47 12(4) . . . . ?
C55 C54 N3 C61 44(4) . . . . ?
C53 C54 N3 C61 -143(2) . . . . ?
C62 C61 N3 C47 39(3) . . . . ?
C60 C61 N3 C47 -138(2) . . . . ?
C62 C61 N3 C54 -165(2) . . . . ?
C60 C61 N3 C54 18(3) . . . . ?
C74 C75 N4 C82 -139(2) . . . . ?
C76 C75 N4 C82 50(3) . . . . ?
C74 C75 N4 C68 39(2) . . . . ?
C76 C75 N4 C68 -132.0(16) . . . . ?
C81 C82 N4 C75 18(3) . . . . ?
C83 C82 N4 C75 -154(2) . . . . ?
C81 C82 N4 C68 -160.4(14) . . . . ?
C83 C82 N4 C68 28(2) . . . . ?
C69 C68 N4 C75 53(2) . . . . ?
C67 C68 N4 C75 -114.9(18) . . . . ?
C69 C68 N4 C82 -128.4(16) . . . . ?
C67 C68 N4 C82 64(2) . . . . ?
O4 C1 O3 In1 9(5) . . . . ?
C2 C1 O3 In1 174.6(16) . . . . ?
O3 C1 O4 In2 -13(4) . . . . ?
C2 C1 O4 In2 179.8(14) . . . . ?
O6 C8 O5 In5 -3(4) . . . 4_465 ?
C9 C8 O5 In5 168.3(14) . . . 4_465 ?
O5 C8 O6 In4 -5(5) . . . 4_465 ?
C9 C8 O6 In4 -176.5(19) . . . 4_465 ?
O8 C15 O7 In5 -15(4) . . . . ?
C16 C15 O7 In5 165.0(15) . . . . ?
O7 C15 O8 In6 11(4) . . . . ?
C16 C15 O8 In6 -168.4(16) . . . . ?
O10 C22 O9 In3 -31(4) . . . . ?
C23 C22 O9 In3 157.4(16) . . . . ?
O9 C22 O10 In1 30(5) . . . . ?
C23 C22 O10 In1 -159.3(18) . . . . ?
O12 C29 O11 In2 -19(5) . . . 4 ?
C30 C29 O11 In2 171.9(15) . . . 4 ?
O11 C29 O12 In1 28(4) . . . 4 ?
C30 C29 O12 In1 -162.5(15) . . . 4 ?
O14 C36 O13 In4 -12(4) . . . . ?
C37 C36 O13 In4 -179.2(16) . . . . ?
O13 C36 O14 In5 14(5) . . . . ?
C37 C36 O14 In5 -177.6(17) . . . . ?
O16 C43 O15 In3 0(4) . . . . ?
C44 C43 O15 In3 171.7(16) . . . . ?
O15 C43 O16 In2 -6(4) . . . . ?
C44 C43 O16 In2 -178.3(16) . . . . ?
O18 C50 O17 In6 20(4) . . . 2_565 ?
C51 C50 O17 In6 -170.2(19) . . . 2_565 ?
O17 C50 O18 In5 -12(3) . . . 2_565 ?
C51 C50 O18 In5 176.9(15) . . . 2_565 ?
O20 C57 O19 In6 -24(5) . . . 2 ?
C58 C57 O19 In6 163.4(15) . . . 2 ?
O19 C57 O20 In4 10(4) . . . 2 ?
C58 C57 O20 In4 -176.8(13) . . . 2 ?
O22 C64 O21 In4 -10(5) . . . . ?
C65 C64 O21 In4 171.0(14) . . . . ?
O21 C64 O22 In6 -4(5) . . . . ?
C65 C64 O22 In6 174.9(14) . . . . ?
O24 C71 O23 In3 -2(5) . . . 3_554 ?
C72 C71 O23 In3 -179.5(15) . . . 3_554 ?
O23 C71 O24 In2 12(5) . . . 3_554 ?
C72 C71 O24 In2 -170.6(15) . . . 3_554 ?
O26 C78 O25 In1 -2(4) . . . 3_564 ?
C79 C78 O25 In1 175.9(13) . . . 3_564 ?
O25 C78 O26 In3 10(4) . . . 3_564 ?
C79 C78 O26 In3 -168.2(16) . . . 3_564 ?
